data_7160993
loop_
_publ_author_name
'Lad, Bapurao Sudam'
'Kundu, Chayan Kumar'
'Tripathi, Sanchita'
'Katukojvala, Sreenivas'

_publ_section_title
;
 [4 + 3] Annulation of diazoenals and 3-substituted 2-oxindoles: rapid
 access to indolo-oxazepines and a 5-HT<sub>4</sub> receptor antagonist
 core.
;
_journal_issue 7
_journal_name_full 'Organic &amp; biomolecular chemistry'
_journal_page_first 1447
_journal_page_last 1451
_journal_paper_doi 10.1039/d5ob01964h
_journal_volume 24
_journal_year 2026
_chemical_formula_moiety 'C22 H19 N O3'
_chemical_formula_sum 'C22 H19 N O3'
_chemical_formula_weight 345.38
_space_group_crystal_system monoclinic
_space_group_IT_number 14
_space_group_name_Hall '-P 2ybc'
_space_group_name_H-M_alt 'P 1 21/c 1'
_atom_sites_solution_hydrogens geom
_audit_block_doi 10.5517/ccdc.csd.cc1p52pm
_audit_creation_method SHELXL-2016/6
_audit_update_record
;
2025-08-26 deposited with the CCDC.	2026-01-27 downloaded from the CCDC.
;
_cell_angle_alpha 90
_cell_angle_beta 93.4100(10)
_cell_angle_gamma 90
_cell_formula_units_Z 4
_cell_length_a 15.0392(3)
_cell_length_b 5.64820(10)
_cell_length_c 20.2067(4)
_cell_measurement_reflns_used 3319
_cell_measurement_temperature 296(2)
_cell_measurement_theta_max 21.55
_cell_measurement_theta_min 2.50
_cell_volume 1713.41(6)
_computing_structure_refinement 'SHELXL-2016/6 (Sheldrick, 2016)'
_computing_structure_solution 'SHELXT 2014/5 (Sheldrick, 2014)'
_diffrn_ambient_temperature 296(2)
_diffrn_measured_fraction_theta_full 0.999
_diffrn_measured_fraction_theta_max 0.982
_diffrn_measurement_device_type 'Bruker APEX-II CCD'
_diffrn_measurement_method '\f and \w scans'
_diffrn_radiation_type MoK\a
_diffrn_radiation_wavelength 0.71073
_diffrn_reflns_av_R_equivalents 0.0433
_diffrn_reflns_av_unetI/netI 0.0659
_diffrn_reflns_Laue_measured_fraction_full 0.999
_diffrn_reflns_Laue_measured_fraction_max 0.982
_diffrn_reflns_limit_h_max 21
_diffrn_reflns_limit_h_min -21
_diffrn_reflns_limit_k_max 6
_diffrn_reflns_limit_k_min -7
_diffrn_reflns_limit_l_max 27
_diffrn_reflns_limit_l_min -28
_diffrn_reflns_number 18181
_diffrn_reflns_point_group_measured_fraction_full 0.999
_diffrn_reflns_point_group_measured_fraction_max 0.982
_diffrn_reflns_theta_full 25.242
_diffrn_reflns_theta_max 30.235
_diffrn_reflns_theta_min 2.019
_exptl_absorpt_coefficient_mu 0.089
_exptl_absorpt_correction_type none
_exptl_crystal_colour yellow
_exptl_crystal_density_diffrn 1.339
_exptl_crystal_description block
_exptl_crystal_F_000 728
_exptl_crystal_size_max 0.12
_exptl_crystal_size_mid 0.1
_exptl_crystal_size_min 0.08
_refine_diff_density_max 0.287
_refine_diff_density_min -0.232
_refine_diff_density_rms 0.053
_refine_ls_extinction_coef 0.0125(13)
_refine_ls_extinction_expression Fc^*^=kFc[1+0.001xFc^2^\l^3^/sin(2\q)]^-1/4^
_refine_ls_extinction_method 'SHELXL-2016/6 (Sheldrick 2016)'
_refine_ls_goodness_of_fit_ref 1.103
_refine_ls_hydrogen_treatment constr
_refine_ls_matrix_type full
_refine_ls_number_parameters 237
_refine_ls_number_reflns 4996
_refine_ls_number_restraints 0
_refine_ls_restrained_S_all 1.103
_refine_ls_R_factor_all 0.0847
_refine_ls_R_factor_gt 0.0544
_refine_ls_shift/su_max 0.001
_refine_ls_shift/su_mean 0.000
_refine_ls_structure_factor_coef Fsqd
_refine_ls_weighting_details 'w=1/[\s^2^(Fo^2^)+(0.0463P)^2^] where P=(Fo^2^+2Fc^2^)/3'
_refine_ls_weighting_scheme calc
_refine_ls_wR_factor_gt 0.1106
_refine_ls_wR_factor_ref 0.1214
_reflns_Friedel_coverage 0.000
_reflns_number_gt 3385
_reflns_number_total 4996
_reflns_threshold_expression 'I > 2\s(I)'
_cod_data_source_file d5ob01964h2.cif
_cod_data_source_block BSL_05_280
_cod_original_sg_symbol_H-M 'P 21/c'
_cod_database_code 7160993
_shelx_shelxl_version_number 2016/6
_shelx_space_group_comment
;
The symmetry employed for this shelxl refinement is uniquely defined
by the following loop, which should always be used as a source of
symmetry information in preference to the above space-group names.
They are only intended as comments.
;

loop_
_space_group_symop_operation_xyz
'x, y, z'
'-x, y+1/2, -z+1/2'
'-x, -y, -z'
'x, -y-1/2, z-1/2'

loop_
_atom_site_label
_atom_site_type_symbol
_atom_site_fract_x
_atom_site_fract_y
_atom_site_fract_z
_atom_site_U_iso_or_equiv
_atom_site_adp_type
_atom_site_occupancy
_atom_site_site_symmetry_order
_atom_site_calc_flag
_atom_site_refinement_flags_posn
_atom_site_refinement_flags_adp
_atom_site_refinement_flags_occupancy
_atom_site_disorder_assembly
_atom_site_disorder_group
O1 O 0.24071(6) 0.35643(17) 0.72681(4) 0.0223(2) Uani 1 1 d . . . . .
O3 O 0.09853(6) 0.21560(18) 0.66290(5) 0.0285(3) Uani 1 1 d . . . . .
O2 O 0.01229(6) 0.51014(19) 0.69926(5) 0.0330(3) Uani 1 1 d . . . . .
N1 N 0.36031(7) 0.6270(2) 0.71566(5) 0.0191(3) Uani 1 1 d . . . . .
C15 C 0.31195(8) 0.4302(2) 0.69322(7) 0.0191(3) Uani 1 1 d . . . . .
C7 C 0.34991(9) 0.3187(2) 0.64276(7) 0.0195(3) Uani 1 1 d . . . . .
C6 C 0.42975(8) 0.4527(2) 0.63157(6) 0.0195(3) Uani 1 1 d . . . . .
C1 C 0.43464(8) 0.6415(2) 0.67720(6) 0.0190(3) Uani 1 1 d . . . . .
C9 C 0.26647(8) 0.1798(2) 0.53789(7) 0.0200(3) Uani 1 1 d . . . . .
C19 C 0.16826(8) 0.5117(3) 0.72692(7) 0.0214(3) Uani 1 1 d . . . . .
C16 C 0.33823(9) 0.7878(3) 0.76388(6) 0.0227(3) Uani 1 1 d . . . . .
H16 H 0.384566 0.873558 0.784875 0.027 Uiso 1 1 calc R U . . .
C8 C 0.31349(9) 0.1132(2) 0.60374(7) 0.0237(3) Uani 1 1 d . . . . .
H8A H 0.271894 0.028898 0.630078 0.028 Uiso 1 1 calc R U . . .
H8B H 0.361969 0.005895 0.595532 0.028 Uiso 1 1 calc R U . . .
C2 C 0.50234(9) 0.8069(3) 0.67893(7) 0.0240(3) Uani 1 1 d . . . . .
H2 H 0.503564 0.932748 0.708662 0.029 Uiso 1 1 calc R U . . .
C5 C 0.49728(9) 0.4278(3) 0.58750(7) 0.0249(3) Uani 1 1 d . . . . .
H5 H 0.496052 0.303749 0.557194 0.030 Uiso 1 1 calc R U . . .
C17 C 0.25586(9) 0.8301(3) 0.78282(7) 0.0243(3) Uani 1 1 d . . . . .
H17 H 0.250592 0.938865 0.816920 0.029 Uiso 1 1 calc R U . . .
C20 C 0.08404(9) 0.4154(3) 0.69602(7) 0.0242(3) Uani 1 1 d . . . . .
C14 C 0.21928(9) 0.3893(3) 0.52987(7) 0.0264(3) Uani 1 1 d . . . . .
H14 H 0.219910 0.497360 0.564625 0.032 Uiso 1 1 calc R U . . .
C18 C 0.17461(9) 0.7239(3) 0.75559(7) 0.0247(3) Uani 1 1 d . . . . .
H18 H 0.122355 0.810506 0.758248 0.030 Uiso 1 1 calc R U . . .
C10 C 0.26564(9) 0.0245(3) 0.48460(7) 0.0276(4) Uani 1 1 d . . . . .
H10 H 0.297952 -0.115710 0.488392 0.033 Uiso 1 1 calc R U . . .
C4 C 0.56599(9) 0.5908(3) 0.58973(7) 0.0280(4) Uani 1 1 d . . . . .
H4 H 0.611426 0.575221 0.560764 0.034 Uiso 1 1 calc R U . . .
C3 C 0.56825(9) 0.7781(3) 0.63470(7) 0.0272(4) Uani 1 1 d . . . . .
H3 H 0.615009 0.885941 0.634966 0.033 Uiso 1 1 calc R U . . .
C12 C 0.16997(10) 0.2835(3) 0.41889(8) 0.0347(4) Uani 1 1 d . . . . .
H12 H 0.137495 0.317303 0.379418 0.042 Uiso 1 1 calc R U . . .
C22 C 0.05713(10) -0.0731(3) 0.58190(7) 0.0342(4) Uani 1 1 d . . . . .
H22A H 0.090574 0.006949 0.549631 0.051 Uiso 1 1 calc R U . . .
H22B H 0.008428 -0.157100 0.559833 0.051 Uiso 1 1 calc R U . . .
H22C H 0.095134 -0.183018 0.606294 0.051 Uiso 1 1 calc R U . . .
C11 C 0.21719(10) 0.0758(3) 0.42570(7) 0.0350(4) Uani 1 1 d . . . . .
H11 H 0.216709 -0.031009 0.390656 0.042 Uiso 1 1 calc R U . . .
C13 C 0.17104(10) 0.4413(3) 0.47095(8) 0.0333(4) Uani 1 1 d . . . . .
H13 H 0.139458 0.582581 0.466609 0.040 Uiso 1 1 calc R U . . .
C21 C 0.02178(10) 0.1039(3) 0.62844(8) 0.0352(4) Uani 1 1 d . . . . .
H21A H -0.014156 0.221279 0.604154 0.042 Uiso 1 1 calc R U . . .
H21B H -0.014878 0.026336 0.659871 0.042 Uiso 1 1 calc R U . . .

loop_
_atom_site_aniso_label
_atom_site_aniso_U_11
_atom_site_aniso_U_22
_atom_site_aniso_U_33
_atom_site_aniso_U_23
_atom_site_aniso_U_13
_atom_site_aniso_U_12
O1 0.0181(5) 0.0210(6) 0.0282(6) 0.0052(4) 0.0038(4) 0.0010(4)
O3 0.0196(5) 0.0335(7) 0.0321(6) -0.0034(5) -0.0016(4) -0.0024(5)
O2 0.0184(5) 0.0358(7) 0.0450(7) 0.0045(5) 0.0042(5) 0.0018(5)
N1 0.0164(6) 0.0215(7) 0.0191(6) -0.0022(5) -0.0003(5) -0.0010(5)
C15 0.0158(6) 0.0209(8) 0.0201(7) 0.0029(6) -0.0026(5) -0.0007(6)
C7 0.0185(7) 0.0200(8) 0.0196(7) 0.0027(6) -0.0038(5) 0.0019(6)
C6 0.0188(7) 0.0228(8) 0.0166(7) 0.0017(6) -0.0027(5) 0.0017(6)
C1 0.0159(7) 0.0237(8) 0.0170(7) 0.0019(6) -0.0016(5) 0.0000(6)
C9 0.0168(7) 0.0217(8) 0.0213(7) 0.0007(6) 0.0010(6) -0.0047(6)
C19 0.0171(7) 0.0235(8) 0.0240(7) 0.0069(6) 0.0040(6) 0.0020(6)
C16 0.0259(8) 0.0227(8) 0.0191(7) -0.0005(6) -0.0031(6) -0.0007(6)
C8 0.0243(7) 0.0221(8) 0.0244(8) -0.0007(6) -0.0018(6) -0.0010(6)
C2 0.0219(7) 0.0259(9) 0.0238(8) -0.0003(6) -0.0017(6) -0.0022(6)
C5 0.0254(8) 0.0290(9) 0.0202(7) -0.0012(6) -0.0004(6) 0.0023(7)
C17 0.0285(8) 0.0236(8) 0.0209(7) -0.0008(6) 0.0038(6) 0.0020(7)
C20 0.0214(7) 0.0251(9) 0.0263(8) 0.0070(6) 0.0041(6) -0.0012(6)
C14 0.0273(8) 0.0267(9) 0.0246(8) -0.0001(6) -0.0027(6) -0.0021(7)
C18 0.0209(7) 0.0269(9) 0.0268(8) 0.0050(6) 0.0058(6) 0.0039(6)
C10 0.0245(8) 0.0304(9) 0.0284(8) -0.0073(7) 0.0055(6) -0.0064(7)
C4 0.0228(7) 0.0382(10) 0.0234(8) 0.0045(7) 0.0046(6) 0.0007(7)
C3 0.0223(7) 0.0319(9) 0.0273(8) 0.0029(7) 0.0015(6) -0.0053(7)
C12 0.0315(9) 0.0487(11) 0.0231(8) 0.0093(8) -0.0056(7) -0.0177(8)
C22 0.0314(8) 0.0401(10) 0.0312(9) -0.0007(7) 0.0029(7) -0.0115(8)
C11 0.0328(9) 0.0504(12) 0.0220(8) -0.0097(8) 0.0044(7) -0.0176(8)
C13 0.0294(9) 0.0334(10) 0.0361(9) 0.0089(8) -0.0067(7) -0.0048(7)
C21 0.0217(8) 0.0466(11) 0.0368(9) -0.0042(8) -0.0018(7) -0.0085(8)

loop_
_atom_type_symbol
_atom_type_description
_atom_type_scat_dispersion_real
_atom_type_scat_dispersion_imag
_atom_type_scat_source
C C 0.0033 0.0016 'International Tables Vol C Tables 4.2.6.8 and 6.1.1.4'
H H 0.0000 0.0000 'International Tables Vol C Tables 4.2.6.8 and 6.1.1.4'
N N 0.0061 0.0033 'International Tables Vol C Tables 4.2.6.8 and 6.1.1.4'
O O 0.0106 0.0060 'International Tables Vol C Tables 4.2.6.8 and 6.1.1.4'

loop_
_geom_angle_atom_site_label_1
_geom_angle_atom_site_label_2
_geom_angle_atom_site_label_3
_geom_angle
_geom_angle_site_symmetry_1
_geom_angle_site_symmetry_3
_geom_angle_publ_flag
C15 O1 C19 116.31(10) . . ?
C20 O3 C21 117.20(11) . . ?
C16 N1 C15 127.63(11) . . ?
C16 N1 C1 125.73(11) . . ?
C15 N1 C1 106.55(10) . . ?
C7 C15 O1 127.62(13) . . ?
C7 C15 N1 112.46(11) . . ?
O1 C15 N1 119.49(11) . . ?
C15 C7 C6 105.38(12) . . ?
C15 C7 C8 127.11(12) . . ?
C6 C7 C8 127.35(12) . . ?
C5 C6 C1 118.79(12) . . ?
C5 C6 C7 133.46(13) . . ?
C1 C6 C7 107.74(11) . . ?
C2 C1 N1 129.54(12) . . ?
C2 C1 C6 122.59(12) . . ?
N1 C1 C6 107.86(11) . . ?
C14 C9 C10 117.92(14) . . ?
C14 C9 C8 121.57(12) . . ?
C10 C9 C8 120.41(13) . . ?
C18 C19 O1 121.94(13) . . ?
C18 C19 C20 123.42(13) . . ?
O1 C19 C20 114.55(12) . . ?
C17 C16 N1 125.57(13) . . ?
C17 C16 H16 117.2 . . ?
N1 C16 H16 117.2 . . ?
C7 C8 C9 114.15(12) . . ?
C7 C8 H8A 108.7 . . ?
C9 C8 H8A 108.7 . . ?
C7 C8 H8B 108.7 . . ?
C9 C8 H8B 108.7 . . ?
H8A C8 H8B 107.6 . . ?
C1 C2 C3 117.36(13) . . ?
C1 C2 H2 121.3 . . ?
C3 C2 H2 121.3 . . ?
C4 C5 C6 118.85(13) . . ?
C4 C5 H5 120.6 . . ?
C6 C5 H5 120.6 . . ?
C16 C17 C18 126.47(13) . . ?
C16 C17 H17 116.8 . . ?
C18 C17 H17 116.8 . . ?
O2 C20 O3 124.97(14) . . ?
O2 C20 C19 123.89(14) . . ?
O3 C20 C19 111.11(12) . . ?
C9 C14 C13 121.28(14) . . ?
C9 C14 H14 119.4 . . ?
C13 C14 H14 119.4 . . ?
C19 C18 C17 125.31(13) . . ?
C19 C18 H18 117.3 . . ?
C17 C18 H18 117.3 . . ?
C9 C10 C11 120.87(15) . . ?
C9 C10 H10 119.6 . . ?
C11 C10 H10 119.6 . . ?
C5 C4 C3 121.06(13) . . ?
C5 C4 H4 119.5 . . ?
C3 C4 H4 119.5 . . ?
C2 C3 C4 121.33(13) . . ?
C2 C3 H3 119.3 . . ?
C4 C3 H3 119.3 . . ?
C11 C12 C13 119.56(15) . . ?
C11 C12 H12 120.2 . . ?
C13 C12 H12 120.2 . . ?
C21 C22 H22A 109.5 . . ?
C21 C22 H22B 109.5 . . ?
H22A C22 H22B 109.5 . . ?
C21 C22 H22C 109.5 . . ?
H22A C22 H22C 109.5 . . ?
H22B C22 H22C 109.5 . . ?
C12 C11 C10 120.38(15) . . ?
C12 C11 H11 119.8 . . ?
C10 C11 H11 119.8 . . ?
C12 C13 C14 119.97(16) . . ?
C12 C13 H13 120.0 . . ?
C14 C13 H13 120.0 . . ?
O3 C21 C22 106.84(12) . . ?
O3 C21 H21A 110.4 . . ?
C22 C21 H21A 110.4 . . ?
O3 C21 H21B 110.4 . . ?
C22 C21 H21B 110.4 . . ?
H21A C21 H21B 108.6 . . ?

loop_
_geom_bond_atom_site_label_1
_geom_bond_atom_site_label_2
_geom_bond_distance
_geom_bond_site_symmetry_2
_geom_bond_publ_flag
O1 C15 1.3669(14) . ?
O1 C19 1.3988(15) . ?
O3 C20 1.3366(17) . ?
O3 C21 1.4559(17) . ?
O2 C20 1.2097(15) . ?
N1 C16 1.3867(16) . ?
N1 C15 1.3898(17) . ?
N1 C1 1.4012(15) . ?
C15 C7 1.3533(17) . ?
C7 C6 1.4484(18) . ?
C7 C8 1.4891(19) . ?
C6 C5 1.3971(17) . ?
C6 C1 1.4089(18) . ?
C1 C2 1.3809(18) . ?
C9 C14 1.3847(19) . ?
C9 C10 1.3882(19) . ?
C9 C8 1.5166(19) . ?
C19 C18 1.3321(19) . ?
C19 C20 1.482(2) . ?
C16 C17 1.3397(17) . ?
C16 H16 0.9300 . ?
C8 H8A 0.9700 . ?
C8 H8B 0.9700 . ?
C2 C3 1.3833(18) . ?
C2 H2 0.9300 . ?
C5 C4 1.383(2) . ?
C5 H5 0.9300 . ?
C17 C18 1.4406(19) . ?
C17 H17 0.9300 . ?
C14 C13 1.388(2) . ?
C14 H14 0.9300 . ?
C18 H18 0.9300 . ?
C10 C11 1.389(2) . ?
C10 H10 0.9300 . ?
C4 C3 1.394(2) . ?
C4 H4 0.9300 . ?
C3 H3 0.9300 . ?
C12 C11 1.374(2) . ?
C12 C13 1.378(2) . ?
C12 H12 0.9300 . ?
C22 C21 1.492(2) . ?
C22 H22A 0.9600 . ?
C22 H22B 0.9600 . ?
C22 H22C 0.9600 . ?
C11 H11 0.9300 . ?
C13 H13 0.9300 . ?
C21 H21A 0.9700 . ?
C21 H21B 0.9700 . ?
